data_4121140
loop_
_publ_author_name
'Shin Takemoto'
'Vladimir V. Grushin'

_publ_section_title
;
 Nucleophile-Catalyzed, Facile, and Highly Selective C-H Activation of
 Fluoroform with Pd(II)
;
_journal_name_full 'Journal of the American Chemical Society'
_journal_page_first 16837
_journal_page_last 16840
_journal_paper_doi 10.1021/ja409533s
_journal_volume 135
_journal_year 2013
_chemical_formula_sum 'C33 H32 O P2 Pd'
_chemical_formula_weight 612.93
_chemical_name_systematic
; 
 ? 
;
_space_group_IT_number 15
_symmetry_cell_setting monoclinic
_symmetry_space_group_name_Hall '-C 2yc'
_symmetry_space_group_name_H-M 'C 1 2/c 1'
_atom_sites_solution_hydrogens geom
_atom_sites_solution_primary direct
_atom_sites_solution_secondary difmap
_audit_creation_method SHELXL-97
_cell_angle_alpha 90.00
_cell_angle_beta 97.037(2)
_cell_angle_gamma 90.00
_cell_formula_units_Z 8
_cell_length_a 15.3674(7)
_cell_length_b 10.6326(7)
_cell_length_c 33.697(2)
_cell_measurement_reflns_used 9813
_cell_measurement_temperature 100(2)
_cell_measurement_theta_max 28.68
_cell_measurement_theta_min 2.34
_cell_volume 5464.5(5)
_computing_cell_refinement 'Bruker APEX2 v2011.4-0'
_computing_data_collection 'Bruker APEX2 v2011.4-0'
_computing_data_reduction 'Bruker SAINT V7.60A'
_computing_molecular_graphics 'Bruker SHELXTL'
_computing_publication_material 'Bruker SHELXTL'
_computing_structure_refinement 'SHELXS-97 (Sheldrick, 2008)'
_computing_structure_solution Sir2011
_diffrn_ambient_temperature 100(2)
_diffrn_detector_area_resol_mean 512
_diffrn_detector_type '4K CCD area detector APEX II'
_diffrn_measured_fraction_theta_full 0.993
_diffrn_measured_fraction_theta_max 0.928
_diffrn_measurement_device_type 'APEX DUO Kappa 4-axis goniometer'
_diffrn_measurement_method
;
 Fullsphere data collection, phi and omega scans
;
_diffrn_measurement_specimen_support 'magnetic support whith MicroMount'
_diffrn_radiation_monochromator 'Quazar MX Multilayer Optics'
_diffrn_radiation_type MoK\a
_diffrn_radiation_wavelength 0.71073
_diffrn_reflns_av_R_equivalents 0.0294
_diffrn_reflns_av_sigmaI/netI 0.0086
_diffrn_reflns_limit_h_max 20
_diffrn_reflns_limit_h_min -19
_diffrn_reflns_limit_k_max 14
_diffrn_reflns_limit_k_min -14
_diffrn_reflns_limit_l_max 45
_diffrn_reflns_limit_l_min -45
_diffrn_reflns_number 193402
_diffrn_reflns_theta_full 27.50
_diffrn_reflns_theta_max 28.97
_diffrn_reflns_theta_min 2.34
_diffrn_source 'Micorfocus source E025 IuS'
_diffrn_source_current 0.6
_diffrn_source_power 50
_diffrn_source_size '0.2 mm x 0.2 mm fine focus'
_diffrn_source_type 'Bruker APEX DUO'
_exptl_absorpt_coefficient_mu 0.822
_exptl_absorpt_correction_T_max 0.9601
_exptl_absorpt_correction_T_min 0.9223
_exptl_absorpt_correction_type empirical
_exptl_absorpt_process_details
; 
 SADABS Version 2008/1 Bruker-Nonius
 Blessing, Acta Cryst. (1995) A51 33-38
;
_exptl_crystal_colour yellow
_exptl_crystal_density_diffrn 1.490
_exptl_crystal_description block
_exptl_crystal_F_000 2512
_exptl_crystal_size_max 0.10
_exptl_crystal_size_mid 0.10
_exptl_crystal_size_min 0.05
_refine_diff_density_max 1.236
_refine_diff_density_min -0.833
_refine_diff_density_rms 0.099
_refine_ls_extinction_method none
_refine_ls_goodness_of_fit_ref 1.336
_refine_ls_hydrogen_treatment noref
_refine_ls_matrix_type full
_refine_ls_number_parameters 335
_refine_ls_number_reflns 6725
_refine_ls_number_restraints 0
_refine_ls_restrained_S_all 1.336
_refine_ls_R_factor_all 0.0429
_refine_ls_R_factor_gt 0.0423
_refine_ls_shift/su_max 0.000
_refine_ls_shift/su_mean 0.000
_refine_ls_structure_factor_coef Fsqd
_refine_ls_weighting_details 'calc w=1/[\s^2^(Fo^2^)+(0.0109P)^2^+36.9830P] where P=(Fo^2^+2Fc^2^)/3'
_refine_ls_weighting_scheme calc
_refine_ls_wR_factor_gt 0.0930
_refine_ls_wR_factor_ref 0.0933
_reflns_number_gt 6613
_reflns_number_total 6725
_reflns_threshold_expression >2sigma(I)
_cod_data_source_file ja409533s_si_002.cif
_cod_data_source_block vladb
_cod_database_code 4121140

loop_
_symmetry_equiv_pos_as_xyz
'x, y, z'
'-x, y, -z+1/2'
'x+1/2, y+1/2, z'
'-x+1/2, y+1/2, -z+1/2'
'-x, -y, -z'
'x, -y, z-1/2'
'-x+1/2, -y+1/2, -z'
'x+1/2, -y+1/2, z-1/2'

loop_
_atom_site_label
_atom_site_type_symbol
_atom_site_fract_x
_atom_site_fract_y
_atom_site_fract_z
_atom_site_U_iso_or_equiv
_atom_site_adp_type
_atom_site_occupancy
_atom_site_symmetry_multiplicity
_atom_site_calc_flag
_atom_site_refinement_flags
Pd1 Pd 0.157289(14) -0.01198(2) 0.114222(6) 0.01469(7) Uani 1 1 d .
P1 P 0.06157(5) -0.00724(8) 0.16329(2) 0.01662(15) Uani 1 1 d .
P2 P 0.09330(5) 0.14930(7) 0.07850(2) 0.01493(15) Uani 1 1 d .
O1 O 0.22604(17) -0.1545(2) 0.14605(7) 0.0233(5) Uani 1 1 d .
H1 H 0.2801 -0.1404 0.1472 0.035 Uiso 1 1 calc R
C1 C 0.0183(2) -0.1578(3) 0.17765(9) 0.0194(6) Uani 1 1 d .
C2 C 0.0461(2) -0.2687(3) 0.16112(10) 0.0260(7) Uani 1 1 d .
H2 H 0.0912 -0.2662 0.1442 0.031 Uiso 1 1 calc R
C3 C 0.0081(3) -0.3825(4) 0.16927(12) 0.0351(9) Uani 1 1 d .
H3 H 0.0276 -0.4579 0.1581 0.042 Uiso 1 1 calc R
C4 C -0.0586(3) -0.3870(4) 0.19370(13) 0.0390(10) Uani 1 1 d .
H4 H -0.0853 -0.4650 0.1988 0.047 Uiso 1 1 calc R
C5 C -0.0857(3) -0.2769(4) 0.21060(12) 0.0353(9) Uani 1 1 d .
H5 H -0.1309 -0.2796 0.2275 0.042 Uiso 1 1 calc R
C6 C -0.0475(2) -0.1639(4) 0.20297(10) 0.0276(7) Uani 1 1 d .
H6 H -0.0659 -0.0891 0.2150 0.033 Uiso 1 1 calc R
C7 C 0.1209(2) 0.0577(3) 0.20886(9) 0.0182(6) Uani 1 1 d .
C8 C 0.0978(2) 0.1699(3) 0.22642(10) 0.0234(7) Uani 1 1 d .
H8 H 0.0469 0.2142 0.2154 0.028 Uiso 1 1 calc R
C9 C 0.1492(2) 0.2170(3) 0.26014(10) 0.0257(7) Uani 1 1 d .
H9 H 0.1329 0.2934 0.2719 0.031 Uiso 1 1 calc R
C10 C 0.2233(2) 0.1541(4) 0.27660(10) 0.0269(7) Uani 1 1 d .
H10 H 0.2581 0.1867 0.2996 0.032 Uiso 1 1 calc R
C11 C 0.2467(2) 0.0427(4) 0.25938(10) 0.0275(7) Uani 1 1 d .
H11 H 0.2974 -0.0016 0.2708 0.033 Uiso 1 1 calc R
C12 C 0.1967(2) -0.0048(3) 0.22546(9) 0.0235(6) Uani 1 1 d .
H12 H 0.2142 -0.0801 0.2135 0.028 Uiso 1 1 calc R
C13 C -0.0389(2) 0.0867(3) 0.15447(9) 0.0196(6) Uani 1 1 d .
H13A H -0.0852 0.0348 0.1394 0.024 Uiso 1 1 calc R
H13B H -0.0584 0.1073 0.1806 0.024 Uiso 1 1 calc R
C14 C -0.0301(2) 0.2093(3) 0.13147(9) 0.0211(6) Uani 1 1 d .
H14A H 0.0212 0.2567 0.1443 0.025 Uiso 1 1 calc R
H14B H -0.0829 0.2615 0.1330 0.025 Uiso 1 1 calc R
C15 C -0.01907(19) 0.1873(3) 0.08737(9) 0.0184(6) Uani 1 1 d .
H15A H -0.0382 0.2639 0.0720 0.022 Uiso 1 1 calc R
H15B H -0.0582 0.1176 0.0770 0.022 Uiso 1 1 calc R
C16 C 0.0849(2) 0.1516(3) 0.02384(9) 0.0170(6) Uani 1 1 d .
C17 C 0.1612(2) 0.1495(3) 0.00525(9) 0.0203(6) Uani 1 1 d .
H17 H 0.2168 0.1488 0.0211 0.024 Uiso 1 1 calc R
C18 C 0.1569(2) 0.1485(3) -0.03617(10) 0.0221(6) Uani 1 1 d .
H18 H 0.2093 0.1446 -0.0484 0.027 Uiso 1 1 calc R
C19 C 0.0763(2) 0.1532(3) -0.05972(9) 0.0233(7) Uani 1 1 d .
H19 H 0.0734 0.1537 -0.0880 0.028 Uiso 1 1 calc R
C20 C 0.0004(2) 0.1573(3) -0.04178(10) 0.0233(7) Uani 1 1 d .
H20 H -0.0549 0.1615 -0.0578 0.028 Uiso 1 1 calc R
C21 C 0.0045(2) 0.1552(3) -0.00005(10) 0.0211(6) Uani 1 1 d .
H21 H -0.0482 0.1562 0.0120 0.025 Uiso 1 1 calc R
C22 C 0.14773(19) 0.2974(3) 0.09313(9) 0.0167(6) Uani 1 1 d .
C23 C 0.1246(2) 0.4077(3) 0.07182(9) 0.0207(6) Uani 1 1 d .
H23 H 0.0845 0.4040 0.0480 0.025 Uiso 1 1 calc R
C24 C 0.1598(2) 0.5222(3) 0.08517(10) 0.0250(7) Uani 1 1 d .
H24 H 0.1434 0.5969 0.0706 0.030 Uiso 1 1 calc R
C25 C 0.2188(2) 0.5281(3) 0.11974(11) 0.0264(7) Uani 1 1 d .
H25 H 0.2427 0.6067 0.1290 0.032 Uiso 1 1 calc R
C26 C 0.2427(2) 0.4191(3) 0.14054(10) 0.0250(7) Uani 1 1 d .
H26 H 0.2836 0.4230 0.1640 0.030 Uiso 1 1 calc R
C27 C 0.2076(2) 0.3038(3) 0.12752(9) 0.0201(6) Uani 1 1 d .
H27 H 0.2244 0.2295 0.1421 0.024 Uiso 1 1 calc R
C28 C 0.2524(2) -0.0214(3) 0.07725(9) 0.0184(6) Uani 1 1 d .
C29 C 0.2435(2) -0.0996(3) 0.04384(10) 0.0246(7) Uani 1 1 d .
H29 H 0.1909 -0.1463 0.0375 0.030 Uiso 1 1 calc R
C30 C 0.3100(2) -0.1108(4) 0.01959(10) 0.0278(7) Uani 1 1 d .
H30 H 0.3021 -0.1636 -0.0033 0.033 Uiso 1 1 calc R
C31 C 0.3876(2) -0.0454(3) 0.02870(10) 0.0256(7) Uani 1 1 d .
H31 H 0.4330 -0.0528 0.0121 0.031 Uiso 1 1 calc R
C32 C 0.3986(2) 0.0304(3) 0.06201(11) 0.0275(7) Uani 1 1 d .
H32 H 0.4522 0.0746 0.0686 0.033 Uiso 1 1 calc R
C33 C 0.3318(2) 0.0427(3) 0.08620(10) 0.0237(7) Uani 1 1 d .
H33 H 0.3403 0.0955 0.1091 0.028 Uiso 1 1 calc R

loop_
_atom_site_aniso_label
_atom_site_aniso_U_11
_atom_site_aniso_U_22
_atom_site_aniso_U_33
_atom_site_aniso_U_23
_atom_site_aniso_U_13
_atom_site_aniso_U_12
Pd1 0.01536(11) 0.01627(11) 0.01262(10) 0.00003(8) 0.00244(7) 0.00188(8)
P1 0.0170(3) 0.0193(4) 0.0138(3) -0.0008(3) 0.0027(3) -0.0008(3)
P2 0.0139(3) 0.0181(4) 0.0128(3) -0.0009(3) 0.0017(3) 0.0014(3)
O1 0.0335(13) 0.0190(11) 0.0199(11) 0.0075(9) 0.0128(10) 0.0107(10)
C1 0.0194(14) 0.0237(15) 0.0144(13) 0.0023(11) -0.0008(11) -0.0036(12)
C2 0.0277(17) 0.0284(17) 0.0220(16) 0.0002(13) 0.0030(13) -0.0050(14)
C3 0.043(2) 0.0271(19) 0.035(2) -0.0017(16) 0.0034(17) -0.0088(17)
C4 0.046(2) 0.033(2) 0.038(2) 0.0077(17) 0.0020(18) -0.0175(18)
C5 0.034(2) 0.043(2) 0.0299(19) 0.0087(17) 0.0092(16) -0.0085(17)
C6 0.0303(18) 0.0337(19) 0.0193(15) 0.0029(14) 0.0053(13) -0.0016(15)
C7 0.0170(14) 0.0246(15) 0.0136(13) -0.0006(11) 0.0035(11) -0.0054(12)
C8 0.0243(16) 0.0264(17) 0.0201(15) -0.0008(13) 0.0051(12) -0.0003(13)
C9 0.0330(18) 0.0271(17) 0.0188(15) -0.0058(13) 0.0096(13) -0.0078(14)
C10 0.0318(18) 0.0344(19) 0.0149(14) -0.0007(13) 0.0039(13) -0.0146(15)
C11 0.0262(17) 0.0333(19) 0.0218(16) 0.0023(14) -0.0018(13) -0.0045(14)
C12 0.0256(16) 0.0257(16) 0.0189(14) -0.0001(13) 0.0016(12) -0.0004(14)
C13 0.0150(13) 0.0265(16) 0.0180(14) -0.0012(12) 0.0045(11) 0.0003(12)
C14 0.0202(15) 0.0237(16) 0.0202(15) -0.0021(12) 0.0056(12) 0.0033(12)
C15 0.0138(13) 0.0214(15) 0.0200(14) 0.0011(12) 0.0024(11) 0.0030(11)
C16 0.0210(15) 0.0156(13) 0.0142(13) -0.0013(11) 0.0019(11) 0.0001(11)
C17 0.0210(15) 0.0219(15) 0.0177(14) 0.0014(12) 0.0008(12) 0.0001(12)
C18 0.0230(15) 0.0251(16) 0.0194(15) 0.0001(12) 0.0073(12) 0.0014(13)
C19 0.0338(18) 0.0208(15) 0.0146(14) -0.0024(12) 0.0004(13) -0.0032(13)
C20 0.0225(16) 0.0241(16) 0.0216(15) -0.0019(13) -0.0042(12) -0.0019(13)
C21 0.0200(14) 0.0228(15) 0.0204(14) -0.0024(12) 0.0018(11) -0.0017(12)
C22 0.0157(13) 0.0194(14) 0.0161(13) -0.0035(11) 0.0060(11) 0.0003(11)
C23 0.0207(15) 0.0235(16) 0.0180(14) -0.0005(12) 0.0026(12) 0.0011(12)
C24 0.0294(17) 0.0192(15) 0.0273(16) 0.0000(13) 0.0077(13) 0.0022(13)
C25 0.0275(17) 0.0241(17) 0.0286(17) -0.0092(13) 0.0076(14) -0.0026(14)
C26 0.0228(16) 0.0321(18) 0.0194(15) -0.0055(13) 0.0000(12) -0.0028(14)
C27 0.0179(14) 0.0263(16) 0.0164(14) -0.0006(12) 0.0031(11) 0.0011(12)
C28 0.0187(14) 0.0196(14) 0.0170(13) 0.0043(11) 0.0032(11) 0.0047(12)
C29 0.0223(16) 0.0285(17) 0.0239(16) -0.0047(13) 0.0061(13) -0.0004(13)
C30 0.0296(18) 0.0337(19) 0.0213(16) -0.0042(14) 0.0084(14) 0.0066(15)
C31 0.0225(16) 0.0283(17) 0.0280(17) 0.0077(14) 0.0117(13) 0.0075(13)
C32 0.0190(15) 0.0255(17) 0.0388(19) 0.0032(15) 0.0065(14) 0.0016(13)
C33 0.0231(16) 0.0237(16) 0.0245(16) -0.0019(13) 0.0032(13) 0.0032(13)

loop_
_atom_type_symbol
_atom_type_description
_atom_type_scat_dispersion_real
_atom_type_scat_dispersion_imag
_atom_type_scat_source
C C 0.0033 0.0016 'International Tables Vol C Tables 4.2.6.8 and 6.1.1.4'
H H 0.0000 0.0000 'International Tables Vol C Tables 4.2.6.8 and 6.1.1.4'
P P 0.1023 0.0942 'International Tables Vol C Tables 4.2.6.8 and 6.1.1.4'
Pd Pd -0.9988 1.0072 'International Tables Vol C Tables 4.2.6.8 and 6.1.1.4'
O O 0.0106 0.0060 'International Tables Vol C Tables 4.2.6.8 and 6.1.1.4'

loop_
_geom_angle_atom_site_label_1
_geom_angle_atom_site_label_2
_geom_angle_atom_site_label_3
_geom_angle
C28 Pd1 O1 85.53(10)
C28 Pd1 P2 90.54(9)
O1 Pd1 P2 175.25(7)
C28 Pd1 P1 172.85(9)
O1 Pd1 P1 88.56(7)
P2 Pd1 P1 95.16(3)
C1 P1 C7 105.70(14)
C1 P1 C13 101.20(15)
C7 P1 C13 104.74(15)
C1 P1 Pd1 116.72(11)
C7 P1 Pd1 108.06(10)
C13 P1 Pd1 119.10(10)
C22 P2 C16 103.56(14)
C22 P2 C15 100.13(14)
C16 P2 C15 102.06(14)
C22 P2 Pd1 110.95(10)
C16 P2 Pd1 121.37(10)
C15 P2 Pd1 116.06(11)
C2 C1 C6 119.0(3)
C2 C1 P1 119.8(2)
C6 C1 P1 121.0(3)
C3 C2 C1 120.1(3)
C2 C3 C4 120.4(4)
C5 C4 C3 119.6(4)
C6 C5 C4 120.2(4)
C5 C6 C1 120.6(4)
C8 C7 C12 118.6(3)
C8 C7 P1 123.6(3)
C12 C7 P1 117.6(2)
C9 C8 C7 120.3(3)
C10 C9 C8 120.7(3)
C9 C10 C11 119.4(3)
C10 C11 C12 120.6(3)
C11 C12 C7 120.4(3)
C14 C13 P1 114.9(2)
C13 C14 C15 112.8(3)
C14 C15 P2 114.2(2)
C21 C16 C17 118.5(3)
C21 C16 P2 122.1(2)
C17 C16 P2 119.4(2)
C18 C17 C16 120.8(3)
C19 C18 C17 120.3(3)
C20 C19 C18 119.6(3)
C19 C20 C21 120.2(3)
C16 C21 C20 120.6(3)
C27 C22 C23 119.2(3)
C27 C22 P2 120.2(2)
C23 C22 P2 120.4(2)
C24 C23 C22 120.4(3)
C23 C24 C25 120.1(3)
C26 C25 C24 119.6(3)
C25 C26 C27 120.8(3)
C26 C27 C22 119.9(3)
C29 C28 C33 117.5(3)
C29 C28 Pd1 121.2(2)
C33 C28 Pd1 121.1(2)
C30 C29 C28 121.4(3)
C31 C30 C29 120.2(3)
C32 C31 C30 119.5(3)
C31 C32 C33 120.4(3)
C32 C33 C28 121.0(3)

loop_
_geom_bond_atom_site_label_1
_geom_bond_atom_site_label_2
_geom_bond_distance
Pd1 C28 2.035(3)
Pd1 O1 2.070(2)
Pd1 P2 2.2508(8)
Pd1 P1 2.3443(8)
P1 C1 1.822(3)
P1 C7 1.823(3)
P1 C13 1.832(3)
P2 C22 1.822(3)
P2 C16 1.831(3)
P2 C15 1.833(3)
C1 C2 1.393(5)
C1 C6 1.402(5)
C2 C3 1.386(5)
C3 C4 1.391(6)
C4 C5 1.389(6)
C5 C6 1.375(5)
C7 C8 1.396(5)
C7 C12 1.397(5)
C8 C9 1.395(5)
C9 C10 1.378(5)
C10 C11 1.386(5)
C11 C12 1.392(5)
C13 C14 1.531(5)
C14 C15 1.534(4)
C16 C21 1.390(4)
C16 C17 1.396(4)
C17 C18 1.389(4)
C18 C19 1.387(5)
C19 C20 1.379(5)
C20 C21 1.400(5)
C22 C27 1.390(4)
C22 C23 1.399(4)
C23 C24 1.385(5)
C24 C25 1.388(5)
C25 C26 1.381(5)
C26 C27 1.388(5)
C28 C29 1.393(4)
C28 C33 1.398(5)
C29 C30 1.389(5)
C30 C31 1.383(5)
C31 C32 1.375(5)
C32 C33 1.393(5)

loop_
_geom_torsion_atom_site_label_1
_geom_torsion_atom_site_label_2
_geom_torsion_atom_site_label_3
_geom_torsion_atom_site_label_4
_geom_torsion
C28 Pd1 P1 C1 -82.9(8)
O1 Pd1 P1 C1 -48.67(13)
P2 Pd1 P1 C1 134.28(11)
C28 Pd1 P1 C7 36.0(8)
O1 Pd1 P1 C7 70.19(14)
P2 Pd1 P1 C7 -106.85(12)
C28 Pd1 P1 C13 155.2(8)
O1 Pd1 P1 C13 -170.61(14)
P2 Pd1 P1 C13 12.35(13)
C28 Pd1 P2 C22 -81.67(14)
O1 Pd1 P2 C22 -47.5(9)
P1 Pd1 P2 C22 94.02(10)
C28 Pd1 P2 C16 40.17(15)
O1 Pd1 P2 C16 74.3(9)
P1 Pd1 P2 C16 -144.14(12)
C28 Pd1 P2 C15 164.95(15)
O1 Pd1 P2 C15 -160.9(9)
P1 Pd1 P2 C15 -19.36(12)
C7 P1 C1 C2 -116.8(3)
C13 P1 C1 C2 134.2(3)
Pd1 P1 C1 C2 3.4(3)
C7 P1 C1 C6 67.8(3)
C13 P1 C1 C6 -41.2(3)
Pd1 P1 C1 C6 -172.1(2)
C6 C1 C2 C3 1.0(5)
P1 C1 C2 C3 -174.5(3)
C1 C2 C3 C4 0.5(6)
C2 C3 C4 C5 -1.3(6)
C3 C4 C5 C6 0.6(6)
C4 C5 C6 C1 0.9(6)
C2 C1 C6 C5 -1.7(5)
P1 C1 C6 C5 173.8(3)
C1 P1 C7 C8 -117.3(3)
C13 P1 C7 C8 -10.9(3)
Pd1 P1 C7 C8 117.0(3)
C1 P1 C7 C12 66.8(3)
C13 P1 C7 C12 173.2(2)
Pd1 P1 C7 C12 -58.8(3)
C12 C7 C8 C9 -0.8(5)
P1 C7 C8 C9 -176.6(3)
C7 C8 C9 C10 0.0(5)
C8 C9 C10 C11 0.0(5)
C9 C10 C11 C12 0.8(5)
C10 C11 C12 C7 -1.6(5)
C8 C7 C12 C11 1.6(5)
P1 C7 C12 C11 177.6(3)
C1 P1 C13 C14 -164.8(2)
C7 P1 C13 C14 85.5(2)
Pd1 P1 C13 C14 -35.4(3)
P1 C13 C14 C15 70.4(3)
C13 C14 C15 P2 -81.8(3)
C22 P2 C15 C14 -66.1(3)
C16 P2 C15 C14 -172.4(2)
Pd1 P2 C15 C14 53.4(3)
C22 P2 C16 C21 -115.5(3)
C15 P2 C16 C21 -11.8(3)
Pd1 P2 C16 C21 119.2(2)
C22 P2 C16 C17 64.6(3)
C15 P2 C16 C17 168.3(3)
Pd1 P2 C16 C17 -60.7(3)
C21 C16 C17 C18 -1.3(5)
P2 C16 C17 C18 178.7(3)
C16 C17 C18 C19 1.9(5)
C17 C18 C19 C20 -0.8(5)
C18 C19 C20 C21 -0.7(5)
C17 C16 C21 C20 -0.3(5)
P2 C16 C21 C20 179.8(3)
C19 C20 C21 C16 1.3(5)
C16 P2 C22 C27 -143.8(2)
C15 P2 C22 C27 111.0(3)
Pd1 P2 C22 C27 -12.1(3)
C16 P2 C22 C23 41.4(3)
C15 P2 C22 C23 -63.7(3)
Pd1 P2 C22 C23 173.2(2)
C27 C22 C23 C24 -1.0(5)
P2 C22 C23 C24 173.8(2)
C22 C23 C24 C25 0.4(5)
C23 C24 C25 C26 0.5(5)
C24 C25 C26 C27 -0.7(5)
C25 C26 C27 C22 0.1(5)
C23 C22 C27 C26 0.8(5)
P2 C22 C27 C26 -174.0(2)
O1 Pd1 C28 C29 91.0(3)
P2 Pd1 C28 C29 -91.7(3)
P1 Pd1 C28 C29 125.3(7)
O1 Pd1 C28 C33 -83.9(3)
P2 Pd1 C28 C33 93.5(3)
P1 Pd1 C28 C33 -49.6(9)
C33 C28 C29 C30 -1.9(5)
Pd1 C28 C29 C30 -176.9(3)
C28 C29 C30 C31 1.2(6)
C29 C30 C31 C32 0.2(5)
C30 C31 C32 C33 -0.8(5)
C31 C32 C33 C28 0.1(5)
C29 C28 C33 C32 1.3(5)
Pd1 C28 C33 C32 176.3(3)
